data_1531676
loop_
_publ_author_name
'Landskron, K.'
'Huppertz, H.'
'Senker, J.'
'Schnick, W.'

_publ_section_title
;
 Multianvil-Synthese, Pulver-Roentgenstrukturanalyse, (31)P- MAS-NMR-und
 FTIR-Spektroskopie sowie Materialeigenschaften von gamma-(P3 N5), einer
 Hochdruckphase von binaerem Phosphor(V)-nitrid mit verzerrt quadratischen
 (P N5)- Pyramiden und (P N4)-Tetraedern
;
_journal_name_full 'Zeitschrift fuer Anorganische und Allgemeine Chemie'
_journal_page_first 1465
_journal_page_last 1471
_journal_volume 628
_journal_year 2002
_chemical_formula_sum 'N5 P3'
_chemical_name_systematic 'P3 N5'
_space_group_IT_number 44
_symmetry_space_group_name_Hall 'I 2 -2'
_symmetry_space_group_name_H-M 'I m m 2'
_cell_angle_alpha 90
_cell_angle_beta 90
_cell_angle_gamma 90
_cell_formula_units_Z 2
_cell_length_a 12.8721
_cell_length_b 2.61312
_cell_length_c 4.4003
_cell_volume 148.010
_citation_journal_id_ASTM ZAACAB
_cod_data_source_file Landskron_ZAACAB_2002_977.cif
_cod_data_source_block N5P3
_cod_original_cell_volume 148.01
_cod_database_code 1531676

loop_
_symmetry_equiv_pos_as_xyz
x,y,z
-x,-y,z
-x,y,z
x,-y,z
x+1/2,y+1/2,z+1/2
-x+1/2,-y+1/2,z+1/2
-x+1/2,y+1/2,z+1/2
x+1/2,-y+1/2,z+1/2

loop_
_atom_site_label
_atom_site_type_symbol
_atom_site_fract_x
_atom_site_fract_y
_atom_site_fract_z
_atom_site_occupancy
_atom_site_U_iso_or_equiv
N2 N-3 0.8953 0 0.0768 1 0.0
N1 N-3 0 0.5 0.515 1 0.0
P2 P+5 0.8191 0.5 -0.042 1 0.0
P1 P+5 0 0 0.311 1 0.0
N3 N-3 0.7265 0.5 0.219 1 0.0
